data_4020636
loop_
_publ_author_name
'Aurelie Baron'
'Graham Sandford'
'Rachel Slater'
'Dmitry S. Yufit'
'Judith A. K. Howard'
'Antonio Vong'

_publ_section_title
;
 Polyfunctional Tetrahydropyrido[2,3-b]pyrazine Scaffolds
 from 4-Phenylsulfonyl Tetrafluoropyridine
;
_journal_name_full 'Journal of Organic Chemistry'
_journal_page_first 9377
_journal_page_last 9381
_journal_paper_doi 10.1021/jo051453v
_journal_volume 70
_journal_year 2005
_chemical_formula_moiety 'C16 H17 F2 N3 O2 S'
_chemical_formula_sum 'C16 H17 F2 N3 O2 S'
_chemical_formula_weight 353.39
_chemical_melting_point 134.0(10)
_space_group_IT_number 14
_symmetry_cell_setting monoclinic
_symmetry_space_group_name_Hall '-P 2ybc'
_symmetry_space_group_name_H-M 'P 1 21/c 1'
_cell_angle_alpha 90.00
_cell_angle_beta 114.265(2)
_cell_angle_gamma 90.00
_cell_formula_units_Z 4
_cell_length_a 13.1516(8)
_cell_length_b 9.8626(6)
_cell_length_c 13.2963(8)
_cell_measurement_temperature 120(2)
_cell_volume 1572.28(17)
_diffrn_ambient_temperature 120(2)
_exptl_crystal_density_diffrn 1.493
_cod_depositor_comments
;
The following automatic conversions were performed:

'_chemical_melting_point' value '133.0-135.0' was changed to
'134.0(10)' - the average value was taken and precision was
estimated.

Automatic conversion script
Id: cif_fix_values 1646 2011-03-28 12:23:43Z adriana 
;
_cod_original_sg_symbol_H-M 'P 21/c'
_cod_database_code 4020636

loop_
_symmetry_equiv_pos_as_xyz
'x, y, z'
'-x, y+1/2, -z+1/2'
'-x, -y, -z'
'x, -y-1/2, z-1/2'

loop_
_atom_site_label
_atom_site_type_symbol
_atom_site_fract_x
_atom_site_fract_y
_atom_site_fract_z
_atom_site_U_iso_or_equiv
_atom_site_adp_type
_atom_site_occupancy
_atom_site_symmetry_multiplicity
_atom_site_calc_flag
_atom_site_refinement_flags
_atom_site_disorder_assembly
_atom_site_disorder_group
S1 S 0.79197(2) 0.64958(3) 0.50326(2) 0.02008(9) Uani 1 1 d . . .
F7 F 0.36681(6) 0.61367(9) 0.32403(7) 0.02934(19) Uani 1 1 d . . .
F8 F 0.55155(7) 0.76310(8) 0.40189(7) 0.02698(18) Uani 1 1 d . . .
O1 O 0.76469(8) 0.78418(9) 0.52549(8) 0.0280(2) Uani 1 1 d . . .
O2 O 0.85050(8) 0.63546(10) 0.43339(8) 0.0270(2) Uani 1 1 d . . .
N1 N 0.76877(9) 0.35594(11) 0.46181(9) 0.0227(2) Uani 1 1 d . . .
N5 N 0.54735(9) 0.20717(11) 0.38884(9) 0.0230(2) Uani 1 1 d . . .
N6 N 0.46313(8) 0.41797(12) 0.36191(8) 0.0215(2) Uani 1 1 d . . .
C2 C 0.80252(11) 0.24394(14) 0.54101(14) 0.0311(3) Uani 1 1 d . . .
C3 C 0.73972(12) 0.11204(15) 0.49877(16) 0.0347(3) Uani 1 1 d . . .
C4 C 0.61879(11) 0.11990(14) 0.48103(12) 0.0278(3) Uani 1 1 d . . .
C7 C 0.46603(10) 0.54994(13) 0.36373(10) 0.0213(2) Uani 1 1 d . . .
C8 C 0.56132(10) 0.62731(13) 0.40495(10) 0.0203(2) Uani 1 1 d . . .
C9 C 0.66238(10) 0.55810(12) 0.44423(9) 0.0186(2) Uani 1 1 d . . .
C10 C 0.66362(9) 0.41620(12) 0.43703(9) 0.0188(2) Uani 1 1 d . . .
C11 C 0.55897(10) 0.34709(12) 0.39799(10) 0.0194(2) Uani 1 1 d . . .
C12 C 0.86810(10) 0.57212(13) 0.63216(10) 0.0203(2) Uani 1 1 d . . .
C13 C 0.83298(10) 0.59508(14) 0.71610(11) 0.0247(3) Uani 1 1 d . . .
C14 C 0.89429(11) 0.53900(16) 0.81927(11) 0.0298(3) Uani 1 1 d . . .
C15 C 0.98869(11) 0.46231(16) 0.83734(11) 0.0306(3) Uani 1 1 d . . .
C16 C 1.02373(11) 0.44195(15) 0.75321(12) 0.0295(3) Uani 1 1 d . . .
C17 C 0.96289(10) 0.49674(13) 0.64914(11) 0.0241(3) Uani 1 1 d . . .
C18 C 0.79275(13) 0.33582(17) 0.36442(14) 0.0343(3) Uani 1 1 d . . .
C19 C 0.43203(11) 0.15740(15) 0.33823(11) 0.0258(3) Uani 1 1 d . . .
H21 H 0.7938(15) 0.2723(18) 0.6100(15) 0.031(4) Uiso 1 1 d . . .
H22 H 0.8816(16) 0.2294(18) 0.5610(15) 0.034(5) Uiso 1 1 d . . .
H31 H 0.7734(18) 0.046(2) 0.5512(18) 0.050(6) Uiso 1 1 d . . .
H32 H 0.7452(15) 0.080(2) 0.4329(16) 0.038(5) Uiso 1 1 d . . .
H41 H 0.5844(14) 0.0294(18) 0.4621(14) 0.031(4) Uiso 1 1 d . . .
H42 H 0.6109(15) 0.1495(19) 0.5473(15) 0.033(5) Uiso 1 1 d . . .
H13 H 0.7670(15) 0.6519(18) 0.7019(14) 0.031(4) Uiso 1 1 d . . .
H14 H 0.8718(15) 0.5554(19) 0.8760(16) 0.037(5) Uiso 1 1 d . . .
H15 H 1.0303(15) 0.4237(19) 0.9083(15) 0.036(5) Uiso 1 1 d . . .
H16 H 1.0890(16) 0.387(2) 0.7667(16) 0.040(5) Uiso 1 1 d . . .
H17 H 0.9845(14) 0.4848(17) 0.5892(14) 0.028(4) Uiso 1 1 d . . .
H181 H 0.7835(15) 0.419(2) 0.3243(15) 0.035(5) Uiso 1 1 d . . .
H182 H 0.748(2) 0.267(2) 0.3145(19) 0.058(6) Uiso 1 1 d . . .
H183 H 0.868(2) 0.303(2) 0.3869(19) 0.057(6) Uiso 1 1 d . . .
H191 H 0.3918(14) 0.2088(18) 0.2714(15) 0.029(4) Uiso 1 1 d . . .
H192 H 0.3921(14) 0.1656(17) 0.3868(14) 0.026(4) Uiso 1 1 d . . .
H193 H 0.4355(14) 0.0626(18) 0.3204(14) 0.028(4) Uiso 1 1 d . . .

loop_
_atom_site_aniso_label
_atom_site_aniso_U_11
_atom_site_aniso_U_22
_atom_site_aniso_U_33
_atom_site_aniso_U_23
_atom_site_aniso_U_13
_atom_site_aniso_U_12
S1 0.01856(15) 0.01920(16) 0.02153(15) 0.00040(10) 0.00727(11) -0.00129(10)
F7 0.0167(3) 0.0345(4) 0.0326(4) 0.0051(3) 0.0058(3) 0.0074(3)
F8 0.0261(4) 0.0204(4) 0.0316(4) 0.0023(3) 0.0090(3) 0.0053(3)
O1 0.0266(5) 0.0191(4) 0.0330(5) -0.0016(4) 0.0067(4) -0.0004(4)
O2 0.0254(5) 0.0317(5) 0.0270(5) 0.0020(4) 0.0140(4) -0.0043(4)
N1 0.0169(5) 0.0212(5) 0.0302(5) -0.0032(4) 0.0099(4) 0.0011(4)
N5 0.0193(5) 0.0226(5) 0.0272(5) -0.0033(4) 0.0096(4) -0.0039(4)
N6 0.0175(5) 0.0283(5) 0.0185(5) 0.0002(4) 0.0072(4) 0.0003(4)
C2 0.0197(6) 0.0210(6) 0.0453(8) 0.0030(6) 0.0060(5) 0.0033(5)
C3 0.0236(6) 0.0195(6) 0.0571(10) -0.0006(6) 0.0125(6) 0.0031(5)
C4 0.0248(6) 0.0208(6) 0.0369(7) 0.0006(5) 0.0118(5) 0.0000(5)
C7 0.0167(5) 0.0287(6) 0.0175(5) 0.0028(4) 0.0059(4) 0.0057(5)
C8 0.0224(6) 0.0207(5) 0.0183(5) 0.0018(4) 0.0087(4) 0.0032(4)
C9 0.0181(5) 0.0213(5) 0.0161(5) -0.0004(4) 0.0068(4) -0.0003(4)
C10 0.0169(5) 0.0210(5) 0.0187(5) -0.0006(4) 0.0077(4) 0.0004(4)
C11 0.0188(5) 0.0220(6) 0.0181(5) -0.0017(4) 0.0084(4) -0.0009(4)
C12 0.0168(5) 0.0210(5) 0.0211(5) -0.0004(4) 0.0058(4) -0.0025(4)
C13 0.0193(6) 0.0297(6) 0.0255(6) -0.0016(5) 0.0095(5) -0.0018(5)
C14 0.0252(6) 0.0408(8) 0.0232(6) 0.0002(5) 0.0095(5) -0.0068(6)
C15 0.0230(6) 0.0355(7) 0.0250(6) 0.0047(5) 0.0016(5) -0.0049(5)
C16 0.0186(6) 0.0305(7) 0.0323(7) 0.0016(5) 0.0033(5) 0.0015(5)
C17 0.0183(5) 0.0262(6) 0.0266(6) -0.0029(5) 0.0078(5) -0.0013(5)
C18 0.0304(7) 0.0358(8) 0.0454(8) -0.0161(7) 0.0243(7) -0.0069(6)
C19 0.0222(6) 0.0291(7) 0.0264(6) -0.0063(5) 0.0104(5) -0.0075(5)

loop_
_geom_bond_atom_site_label_1
_geom_bond_atom_site_label_2
_geom_bond_distance
_geom_bond_site_symmetry_2
_geom_bond_publ_flag
S1 O2 1.4363(9) . ?
S1 O1 1.4372(10) . ?
S1 C12 1.7643(12) . ?
S1 C9 1.7988(12) . ?
F7 C7 1.3455(13) . ?
F8 C8 1.3444(14) . ?
N1 C10 1.4141(15) . ?
N1 C2 1.4635(18) . ?
N1 C18 1.4667(18) . ?
N5 C11 1.3882(16) . ?
N5 C19 1.4681(16) . ?
N5 C4 1.4763(18) . ?
N6 C7 1.3021(17) . ?
N6 C11 1.3455(16) . ?
C2 C3 1.519(2) . ?
C2 H21 1.009(17) . ?
C2 H22 0.973(19) . ?
C3 C4 1.511(2) . ?
C3 H31 0.92(2) . ?
C3 H32 0.962(19) . ?
C4 H41 0.985(18) . ?
C4 H42 0.974(18) . ?
C7 C8 1.3743(18) . ?
C8 C9 1.3909(16) . ?
C9 C10 1.4033(17) . ?
C10 C11 1.4288(16) . ?
C12 C17 1.3880(17) . ?
C12 C13 1.3907(17) . ?
C13 C14 1.3888(19) . ?
C13 H13 0.984(18) . ?
C14 C15 1.388(2) . ?
C14 H14 0.931(19) . ?
C15 C16 1.388(2) . ?
C15 H15 0.954(19) . ?
C16 C17 1.3917(19) . ?
C16 H16 0.97(2) . ?
C17 H17 0.957(17) . ?
C18 H181 0.96(2) . ?
C18 H182 0.97(2) . ?
C18 H183 0.96(2) . ?
C19 H191 0.970(18) . ?
C19 H192 0.988(16) . ?
C19 H193 0.971(18) . ?

loop_
_cod_related_entry_id
_cod_related_entry_database
_cod_related_entry_code
1 ChemSpider 21154704
